data_4325578
loop_
_publ_author_name
'Guibin Ma'
'Michael J. Ferguson'
'Robert McDonald'
'Ronald G. Cavell'

_publ_contact_author_address
; Department of Chemistry
  University of Alberta
  Edmonton, Alberta T6G 2G2
  Canada
;
_publ_contact_author_email ron.cavell@ualberta.ca
_publ_contact_author_fax 1(780)4928231
_publ_contact_author_name 'Dr. Ronald G. Cavell'
_publ_contact_author_phone 1(780)4925310
_publ_section_title
;
 Actinide Metals with Multiple Bonds to Carbon: Synthesis,
 Characterization, and Reactivity of U(IV) and Th(IV)
 Bis(iminophosphorano)methandiide Pincer Carbene Complexes
;
_journal_name_full 'Inorganic Chemistry'
_journal_page_first 6500
_journal_page_last 6508
_journal_paper_doi 10.1021/ic102537q
_journal_volume 50
_journal_year 2011
_chemical_formula_moiety 'C41 H48 N2 P2 Si2 Th'
_chemical_formula_sum 'C41 H48 N2 P2 Si2 Th'
_chemical_formula_weight 918.97
_chemical_name_systematic
;
 ?
;
_space_group_IT_number 2
_symmetry_cell_setting triclinic
_symmetry_space_group_name_Hall '-P 1'
_symmetry_space_group_name_H-M 'P -1'
_atom_sites_solution_hydrogens geom
_atom_sites_solution_primary direct
_atom_sites_solution_secondary difmap
_audit_creation_method SHELXL-97
_cell_angle_alpha 74.871(3)
_cell_angle_beta 76.889(3)
_cell_angle_gamma 76.480(3)
_cell_formula_units_Z 2
_cell_length_a 10.263(2)
_cell_length_b 11.750(3)
_cell_length_c 17.920(4)
_cell_measurement_reflns_used 5674
_cell_measurement_temperature 193(2)
_cell_measurement_theta_max 27.47
_cell_measurement_theta_min 2.20
_cell_volume 1996.4(8)
_computing_cell_refinement 'Bruker SAINT (Bruker, 1997)'
_computing_data_collection 'Bruker SMART (Bruker, 1997)'
_computing_data_reduction 'Bruker SAINT (Bruker, 1997)'
_computing_molecular_graphics 'Bruker SHELXTL (Bruker, 1997)'
_computing_publication_material 'Bruker SHELXTL (Bruker, 1997)'
_computing_structure_refinement 'SHELXL-97 (Sheldrick, 1997)'
_computing_structure_solution 'SHELXS-97 (Sheldrick, 1990)'
_diffrn_ambient_temperature 193(2)
_diffrn_detector_area_resol_mean 8.192
_diffrn_measured_fraction_theta_full 0.992
_diffrn_measured_fraction_theta_max 0.979
_diffrn_measurement_device_type 'Bruker PLATFORM diffractometer/SMART 1000 CCD area detector'
_diffrn_measurement_method '\w scans'
_diffrn_radiation_monochromator graphite
_diffrn_radiation_source 'fine-focus sealed tube'
_diffrn_radiation_type MoK\a
_diffrn_radiation_wavelength 0.71073
_diffrn_reflns_av_R_equivalents 0.0297
_diffrn_reflns_av_sigmaI/netI 0.0445
_diffrn_reflns_limit_h_max 13
_diffrn_reflns_limit_h_min -13
_diffrn_reflns_limit_k_max 15
_diffrn_reflns_limit_k_min -15
_diffrn_reflns_limit_l_max 23
_diffrn_reflns_limit_l_min -23
_diffrn_reflns_number 17374
_diffrn_reflns_theta_full 25.25
_diffrn_reflns_theta_max 27.49
_diffrn_reflns_theta_min 1.83
_diffrn_standards_decay_% 0
_diffrn_standards_interval_time 0
_diffrn_standards_number 0
_exptl_absorpt_coefficient_mu 3.905
_exptl_absorpt_correction_T_max 0.6733
_exptl_absorpt_correction_T_min 0.3773
_exptl_absorpt_correction_type integration
_exptl_absorpt_process_details 'Bruker SHELXTL (Bruker, 1997)'
_exptl_crystal_colour orange
_exptl_crystal_density_diffrn 1.529
_exptl_crystal_description fragment
_exptl_crystal_F_000 912
_exptl_crystal_size_max 0.31
_exptl_crystal_size_mid 0.30
_exptl_crystal_size_min 0.11
_refine_diff_density_max 2.164
_refine_diff_density_min -0.766
_refine_diff_density_rms 0.166
_refine_ls_extinction_method none
_refine_ls_goodness_of_fit_ref 1.056
_refine_ls_hydrogen_treatment constr
_refine_ls_matrix_type full
_refine_ls_number_parameters 433
_refine_ls_number_reflns 8988
_refine_ls_number_restraints 0
_refine_ls_restrained_S_all 1.056
_refine_ls_R_factor_all 0.0380
_refine_ls_R_factor_gt 0.0299
_refine_ls_shift/su_max 0.003
_refine_ls_shift/su_mean 0.000
_refine_ls_structure_factor_coef Fsqd
_refine_ls_weighting_details 'calc w=1/[\s^2^(Fo^2^)+(0.0545P)^2^+0.0000P] where P=(Fo^2^+2Fc^2^)/3'
_refine_ls_weighting_scheme calc
_refine_ls_wR_factor_gt 0.0842
_refine_ls_wR_factor_ref 0.0879
_reflns_number_gt 7926
_reflns_number_total 8988
_reflns_threshold_expression I>2\s(I)
_cod_data_source_file ic102537q_si_002_1.cif
_cod_data_source_block 4
_cod_original_cell_volume 1996.3(8)
_cod_database_code 4325578

loop_
_symmetry_equiv_pos_as_xyz
'x, y, z'
'-x, -y, -z'

loop_
_atom_site_label
_atom_site_type_symbol
_atom_site_fract_x
_atom_site_fract_y
_atom_site_fract_z
_atom_site_U_iso_or_equiv
_atom_site_adp_type
_atom_site_occupancy
_atom_site_symmetry_multiplicity
_atom_site_calc_flag
_atom_site_refinement_flags
Th Th -0.088265(14) 0.161461(13) 0.276202(8) 0.02147(6) Uani 1 1 d .
P1 P 0.12256(10) 0.30921(9) 0.28158(6) 0.0208(2) Uani 1 1 d .
P2 P 0.21309(11) 0.08179(9) 0.20155(6) 0.0231(2) Uani 1 1 d .
Si1 Si -0.12487(12) 0.42217(11) 0.38341(7) 0.0272(2) Uani 1 1 d .
Si2 Si 0.08343(14) -0.09646(11) 0.16293(8) 0.0306(3) Uani 1 1 d .
N1 N -0.0405(3) 0.3341(3) 0.31689(19) 0.0230(7) Uani 1 1 d .
N2 N 0.0825(3) 0.0280(3) 0.1978(2) 0.0243(7) Uani 1 1 d .
C1 C 0.1498(4) 0.1744(4) 0.2625(2) 0.0223(8) Uani 1 1 d .
C2 C -0.1000(5) 0.5810(4) 0.3479(3) 0.0405(12) Uani 1 1 d .
H2A H -0.0029 0.5834 0.3396 0.049 Uiso 1 1 calc R
H2B H -0.1504 0.6272 0.3871 0.049 Uiso 1 1 calc R
H2C H -0.1338 0.6156 0.2983 0.049 Uiso 1 1 calc R
C3 C -0.0718(6) 0.3630(5) 0.4822(3) 0.0442(12) Uani 1 1 d .
H3A H 0.0261 0.3605 0.4765 0.053 Uiso 1 1 calc R
H3B H -0.0914 0.2819 0.5041 0.053 Uiso 1 1 calc R
H3C H -0.1223 0.4157 0.5176 0.053 Uiso 1 1 calc R
C4 C -0.3101(5) 0.4227(5) 0.3975(3) 0.0427(12) Uani 1 1 d .
H4A H -0.3263 0.3402 0.4165 0.051 Uiso 1 1 calc R
H4B H -0.3420 0.4578 0.3474 0.051 Uiso 1 1 calc R
H4C H -0.3597 0.4704 0.4361 0.051 Uiso 1 1 calc R
C5 C 0.1657(6) -0.0799(5) 0.0572(3) 0.0477(13) Uani 1 1 d .
H5A H 0.1198 -0.0060 0.0262 0.057 Uiso 1 1 calc R
H5B H 0.1584 -0.1488 0.0382 0.057 Uiso 1 1 calc R
H5C H 0.2619 -0.0763 0.0517 0.057 Uiso 1 1 calc R
C6 C 0.1745(6) -0.2398(4) 0.2189(3) 0.0455(13) Uani 1 1 d .
H6A H 0.2687 -0.2328 0.2167 0.055 Uiso 1 1 calc R
H6B H 0.1743 -0.3063 0.1954 0.055 Uiso 1 1 calc R
H6C H 0.1282 -0.2552 0.2737 0.055 Uiso 1 1 calc R
C7 C -0.0955(5) -0.1157(5) 0.1705(3) 0.0418(12) Uani 1 1 d .
H7A H -0.1461 -0.0427 0.1413 0.050 Uiso 1 1 calc R
H7B H -0.1396 -0.1305 0.2258 0.050 Uiso 1 1 calc R
H7C H -0.0944 -0.1839 0.1483 0.050 Uiso 1 1 calc R
C11 C 0.2246(4) 0.3200(4) 0.3495(2) 0.0229(8) Uani 1 1 d .
C12 C 0.2598(5) 0.2190(4) 0.4070(3) 0.0310(9) Uani 1 1 d .
H12 H 0.2341 0.1457 0.4087 0.037 Uiso 1 1 calc R
C13 C 0.3326(5) 0.2249(5) 0.4623(3) 0.0383(11) Uani 1 1 d .
H13 H 0.3568 0.1556 0.5014 0.046 Uiso 1 1 calc R
C14 C 0.3696(5) 0.3310(5) 0.4605(3) 0.0367(11) Uani 1 1 d .
H14 H 0.4188 0.3349 0.4984 0.044 Uiso 1 1 calc R
C15 C 0.3352(5) 0.4317(5) 0.4034(3) 0.0352(10) Uani 1 1 d .
H15 H 0.3613 0.5049 0.4018 0.042 Uiso 1 1 calc R
C16 C 0.2630(4) 0.4260(4) 0.3485(3) 0.0275(9) Uani 1 1 d .
H16 H 0.2393 0.4957 0.3096 0.033 Uiso 1 1 calc R
C21 C 0.1711(4) 0.4224(4) 0.1951(2) 0.0243(8) Uani 1 1 d .
C22 C 0.0728(5) 0.5010(4) 0.1531(3) 0.0307(9) Uani 1 1 d .
H22 H -0.0213 0.5043 0.1744 0.037 Uiso 1 1 calc R
C23 C 0.1126(5) 0.5731(4) 0.0815(3) 0.0386(11) Uani 1 1 d .
H23 H 0.0457 0.6254 0.0532 0.046 Uiso 1 1 calc R
C24 C 0.2501(6) 0.5701(4) 0.0499(3) 0.0386(11) Uani 1 1 d .
H24 H 0.2770 0.6198 0.0002 0.046 Uiso 1 1 calc R
C25 C 0.3469(5) 0.4947(4) 0.0911(3) 0.0365(11) Uani 1 1 d .
H25 H 0.4410 0.4936 0.0705 0.044 Uiso 1 1 calc R
C26 C 0.3068(5) 0.4206(4) 0.1628(2) 0.0299(9) Uani 1 1 d .
H26 H 0.3742 0.3674 0.1902 0.036 Uiso 1 1 calc R
C31 C 0.2908(4) 0.1547(4) 0.1044(2) 0.0273(9) Uani 1 1 d .
C32 C 0.2115(5) 0.2074(5) 0.0467(3) 0.0389(11) Uani 1 1 d .
H32 H 0.1194 0.1977 0.0565 0.047 Uiso 1 1 calc R
C33 C 0.2647(7) 0.2737(6) -0.0250(3) 0.0533(15) Uani 1 1 d .
H33 H 0.2085 0.3100 -0.0635 0.064 Uiso 1 1 calc R
C34 C 0.3981(6) 0.2875(5) -0.0409(3) 0.0505(14) Uani 1 1 d .
H34 H 0.4348 0.3320 -0.0905 0.061 Uiso 1 1 calc R
C35 C 0.4777(6) 0.2362(5) 0.0156(3) 0.0469(13) Uani 1 1 d .
H35 H 0.5699 0.2458 0.0051 0.056 Uiso 1 1 calc R
C36 C 0.4250(5) 0.1704(5) 0.0878(3) 0.0364(11) Uani 1 1 d .
H36 H 0.4814 0.1357 0.1263 0.044 Uiso 1 1 calc R
C41 C 0.3466(4) -0.0368(4) 0.2390(3) 0.0307(9) Uani 1 1 d .
C42 C 0.3381(6) -0.0702(5) 0.3201(3) 0.0459(13) Uani 1 1 d .
H42 H 0.2666 -0.0285 0.3525 0.055 Uiso 1 1 calc R
C43 C 0.4312(7) -0.1627(6) 0.3547(4) 0.0608(17) Uani 1 1 d .
H43 H 0.4216 -0.1851 0.4103 0.073 Uiso 1 1 calc R
C44 C 0.5376(6) -0.2224(5) 0.3091(4) 0.0584(17) Uani 1 1 d .
H44 H 0.6026 -0.2849 0.3328 0.070 Uiso 1 1 calc R
C45 C 0.5490(6) -0.1906(5) 0.2279(4) 0.0528(15) Uani 1 1 d .
H45 H 0.6225 -0.2313 0.1961 0.063 Uiso 1 1 calc R
C46 C 0.4539(5) -0.1000(5) 0.1932(3) 0.0382(11) Uani 1 1 d .
H46 H 0.4615 -0.0804 0.1377 0.046 Uiso 1 1 calc R
C50 C -0.1568(6) 0.3225(5) 0.1382(3) 0.0405(12) Uani 1 1 d .
H50 H -0.0937 0.3695 0.0974 0.049 Uiso 1 1 calc R
C51 C -0.2546(6) 0.3668(5) 0.1974(3) 0.0446(13) Uani 1 1 d .
H51 H -0.2699 0.4497 0.2065 0.054 Uiso 1 1 calc R
C52 C -0.3437(6) 0.2855(6) 0.2306(3) 0.0501(14) Uani 1 1 d .
H52 H -0.4320 0.3007 0.2672 0.060 Uiso 1 1 calc R
C53 C -0.3007(6) 0.1900(5) 0.1909(3) 0.0499(14) Uani 1 1 d .
H53 H -0.3544 0.1273 0.1946 0.060 Uiso 1 1 calc R
C54 C -0.1868(6) 0.2130(5) 0.1345(3) 0.0414(12) Uani 1 1 d .
H54 H -0.1473 0.1703 0.0907 0.050 Uiso 1 1 calc R
C55 C -0.0710(6) -0.0066(5) 0.4184(3) 0.0408(12) Uani 1 1 d .
H55 H 0.0122 -0.0368 0.4432 0.049 Uiso 1 1 calc R
C56 C -0.1789(6) 0.0843(5) 0.4383(3) 0.0404(12) Uani 1 1 d .
H56 H -0.1840 0.1301 0.4790 0.049 Uiso 1 1 calc R
C57 C -0.2877(6) 0.0820(5) 0.4047(3) 0.0456(13) Uani 1 1 d .
H57 H -0.3829 0.1263 0.4172 0.055 Uiso 1 1 calc R
C58 C -0.2481(6) -0.0112(5) 0.3642(3) 0.0486(14) Uani 1 1 d .
H58 H -0.3104 -0.0443 0.3434 0.058 Uiso 1 1 calc R
C59 C -0.1149(6) -0.0655(4) 0.3736(3) 0.0437(13) Uani 1 1 d .
H59 H -0.0668 -0.1440 0.3602 0.052 Uiso 1 1 calc R

loop_
_atom_site_aniso_label
_atom_site_aniso_U_11
_atom_site_aniso_U_22
_atom_site_aniso_U_33
_atom_site_aniso_U_23
_atom_site_aniso_U_13
_atom_site_aniso_U_12
Th 0.01995(8) 0.02482(9) 0.01997(8) -0.00277(5) -0.00530(5) -0.00549(6)
P1 0.0202(5) 0.0216(5) 0.0209(5) -0.0038(4) -0.0046(4) -0.0043(4)
P2 0.0215(5) 0.0242(5) 0.0244(5) -0.0076(4) -0.0045(4) -0.0027(4)
Si1 0.0225(6) 0.0275(6) 0.0310(6) -0.0104(5) -0.0015(5) -0.0024(5)
Si2 0.0343(7) 0.0287(6) 0.0339(6) -0.0114(5) -0.0088(5) -0.0078(5)
N1 0.0190(17) 0.0273(18) 0.0231(16) -0.0077(14) -0.0023(13) -0.0040(14)
N2 0.0228(18) 0.0276(18) 0.0243(17) -0.0085(14) -0.0043(13) -0.0051(14)
C1 0.0197(19) 0.025(2) 0.0218(19) -0.0070(15) -0.0019(15) -0.0033(15)
C2 0.037(3) 0.029(2) 0.053(3) -0.013(2) -0.001(2) -0.003(2)
C3 0.049(3) 0.048(3) 0.031(3) -0.014(2) -0.006(2) 0.003(2)
C4 0.029(3) 0.047(3) 0.053(3) -0.021(2) 0.001(2) -0.006(2)
C5 0.062(4) 0.050(3) 0.037(3) -0.024(2) -0.003(2) -0.013(3)
C6 0.056(3) 0.026(2) 0.059(3) -0.007(2) -0.022(3) -0.007(2)
C7 0.044(3) 0.042(3) 0.047(3) -0.016(2) -0.010(2) -0.015(2)
C11 0.0161(19) 0.029(2) 0.0232(19) -0.0085(16) -0.0003(15) -0.0037(16)
C12 0.031(2) 0.032(2) 0.030(2) -0.0015(18) -0.0065(18) -0.0099(19)
C13 0.035(3) 0.050(3) 0.025(2) 0.002(2) -0.0100(19) -0.006(2)
C14 0.027(2) 0.059(3) 0.028(2) -0.014(2) -0.0081(18) -0.008(2)
C15 0.031(2) 0.041(3) 0.040(3) -0.019(2) -0.007(2) -0.008(2)
C16 0.025(2) 0.028(2) 0.030(2) -0.0092(17) -0.0062(17) -0.0036(17)
C21 0.027(2) 0.0210(19) 0.024(2) -0.0050(15) -0.0066(16) -0.0017(16)
C22 0.030(2) 0.032(2) 0.032(2) -0.0050(18) -0.0117(18) -0.0045(18)
C23 0.046(3) 0.033(2) 0.036(3) 0.003(2) -0.017(2) -0.007(2)
C24 0.052(3) 0.039(3) 0.025(2) -0.0001(19) -0.004(2) -0.018(2)
C25 0.040(3) 0.042(3) 0.027(2) -0.0025(19) 0.0008(19) -0.018(2)
C26 0.029(2) 0.031(2) 0.026(2) -0.0032(17) -0.0012(17) -0.0055(18)
C31 0.026(2) 0.031(2) 0.024(2) -0.0113(17) 0.0026(16) -0.0055(17)
C32 0.032(3) 0.049(3) 0.031(2) -0.003(2) 0.0008(19) -0.011(2)
C33 0.056(4) 0.065(4) 0.034(3) 0.002(3) -0.004(2) -0.020(3)
C34 0.057(4) 0.058(3) 0.035(3) -0.011(2) 0.012(3) -0.026(3)
C35 0.038(3) 0.056(3) 0.049(3) -0.024(3) 0.012(2) -0.020(3)
C36 0.028(2) 0.044(3) 0.040(3) -0.014(2) -0.002(2) -0.012(2)
C41 0.024(2) 0.030(2) 0.040(2) -0.0111(19) -0.0097(18) -0.0003(18)
C42 0.044(3) 0.043(3) 0.042(3) -0.009(2) -0.012(2) 0.013(2)
C43 0.058(4) 0.057(4) 0.057(4) -0.007(3) -0.026(3) 0.019(3)
C44 0.052(4) 0.046(3) 0.072(4) -0.013(3) -0.031(3) 0.020(3)
C45 0.034(3) 0.049(3) 0.077(4) -0.030(3) -0.013(3) 0.012(2)
C46 0.031(3) 0.041(3) 0.045(3) -0.018(2) -0.009(2) 0.001(2)
C50 0.052(3) 0.038(3) 0.031(2) 0.001(2) -0.023(2) -0.004(2)
C51 0.049(3) 0.039(3) 0.045(3) -0.006(2) -0.026(2) 0.006(2)
C52 0.030(3) 0.067(4) 0.050(3) -0.006(3) -0.020(2) 0.004(3)
C53 0.042(3) 0.062(4) 0.055(3) -0.003(3) -0.032(3) -0.015(3)
C54 0.052(3) 0.043(3) 0.033(2) -0.004(2) -0.023(2) -0.006(2)
C55 0.043(3) 0.045(3) 0.029(2) 0.008(2) -0.009(2) -0.013(2)
C56 0.058(3) 0.039(3) 0.024(2) -0.0029(19) -0.001(2) -0.018(2)
C57 0.035(3) 0.051(3) 0.036(3) 0.004(2) 0.007(2) -0.009(2)
C58 0.056(4) 0.055(3) 0.040(3) 0.005(2) -0.006(2) -0.039(3)
C59 0.064(4) 0.029(2) 0.030(2) -0.0005(19) 0.003(2) -0.011(2)

loop_
_atom_type_symbol
_atom_type_description
_atom_type_scat_dispersion_real
_atom_type_scat_dispersion_imag
_atom_type_scat_source
C C 0.0033 0.0016 'International Tables Vol C Tables 4.2.6.8 and 6.1.1.4'
H H 0.0000 0.0000 'International Tables Vol C Tables 4.2.6.8 and 6.1.1.4'
N N 0.0061 0.0033 'International Tables Vol C Tables 4.2.6.8 and 6.1.1.4'
Si Si 0.0817 0.0704 'International Tables Vol C Tables 4.2.6.8 and 6.1.1.4'
P P 0.1023 0.0942 'International Tables Vol C Tables 4.2.6.8 and 6.1.1.4'
Th Th -7.2400 8.8979 'International Tables Vol C Tables 4.2.6.8 and 6.1.1.4'

loop_
_geom_angle_atom_site_label_1
_geom_angle_atom_site_label_2
_geom_angle_atom_site_label_3
_geom_angle
C1 Th N2 63.46(12)
C1 Th N1 62.93(12)
N2 Th N1 125.09(11)
C1 Th C55 89.86(15)
N2 Th C55 93.36(14)
N1 Th C55 97.52(14)
C1 Th C54 115.37(15)
N2 Th C54 76.89(14)
N1 Th C54 117.04(13)
C55 Th C54 143.48(16)
C1 Th C50 101.09(15)
N2 Th C50 91.07(14)
N1 Th C50 88.09(13)
C55 Th C50 169.03(16)
C54 Th C50 29.06(15)
C1 Th C56 105.54(15)
N2 Th C56 121.97(14)
N1 Th C56 83.39(13)
C55 Th C56 28.89(16)
C54 Th C56 139.00(16)
C50 Th C56 144.31(17)
C1 Th C59 105.33(16)
N2 Th C59 79.34(14)
N1 Th C59 125.93(13)
C55 Th C59 28.62(15)
C54 Th C59 115.25(16)
C50 Th C59 143.83(16)
C56 Th C59 47.07(15)
C1 Th C57 133.84(15)
N2 Th C57 124.68(14)
N1 Th C57 100.87(14)
C55 Th C57 47.42(16)
C54 Th C57 110.46(17)
C50 Th C57 122.33(17)
C56 Th C57 28.57(16)
C59 Th C57 47.06(16)
C1 Th C58 133.70(16)
N2 Th C58 97.26(15)
N1 Th C58 128.60(14)
C55 Th C58 47.41(16)
C54 Th C58 98.33(16)
C50 Th C58 122.03(16)
C56 Th C58 47.19(15)
C59 Th C58 28.60(17)
C57 Th C58 28.67(16)
C1 Th C53 143.78(16)
N2 Th C53 95.43(15)
N1 Th C53 121.91(15)
C55 Th C53 122.09(17)
C54 Th C53 28.42(17)
C50 Th C53 47.38(17)
C56 Th C53 110.65(17)
C59 Th C53 98.46(18)
C57 Th C53 82.22(17)
C58 Th C53 74.70(17)
C1 Th C51 115.94(15)
N2 Th C51 119.42(14)
N1 Th C51 75.67(14)
C55 Th C51 144.43(17)
C54 Th C51 47.20(16)
C50 Th C51 28.65(16)
C56 Th C51 116.11(16)
C59 Th C51 138.72(18)
C57 Th C51 98.82(17)
C58 Th C51 110.19(18)
C53 Th C51 47.02(17)
C1 Th C52 144.32(16)
N2 Th C52 122.57(14)
N1 Th C52 95.43(15)
C55 Th C52 122.48(17)
C54 Th C52 47.06(17)
C50 Th C52 47.23(17)
C56 Th C52 99.10(17)
C59 Th C52 110.35(18)
C57 Th C52 75.13(17)
C58 Th C52 81.94(18)
C53 Th C52 28.65(17)
C51 Th C52 28.41(17)
N1 P1 C1 103.41(19)
N1 P1 C21 112.75(19)
C1 P1 C21 112.49(19)
N1 P1 C11 112.12(17)
C1 P1 C11 113.9(2)
C21 P1 C11 102.49(19)
N2 P2 C1 104.06(19)
N2 P2 C41 111.3(2)
C1 P2 C41 110.9(2)
N2 P2 C31 111.52(19)
C1 P2 C31 113.6(2)
C41 P2 C31 105.6(2)
N1 Si1 C4 108.1(2)
N1 Si1 C2 112.5(2)
C4 Si1 C2 107.6(2)
N1 Si1 C3 112.6(2)
C4 Si1 C3 107.6(3)
C2 Si1 C3 108.1(3)
N2 Si2 C5 111.5(2)
N2 Si2 C7 109.9(2)
C5 Si2 C7 107.3(3)
N2 Si2 C6 113.3(2)
C5 Si2 C6 107.5(3)
C7 Si2 C6 107.1(3)
P1 N1 Si1 127.6(2)
P1 N1 Th 94.76(15)
Si1 N1 Th 134.99(18)
P2 N2 Si2 127.8(2)
P2 N2 Th 95.20(15)
Si2 N2 Th 136.20(18)
P1 C1 P2 150.5(3)
P1 C1 Th 96.92(18)
P2 C1 Th 96.71(18)
C16 C11 C12 118.7(4)
C16 C11 P1 122.8(3)
C12 C11 P1 118.4(3)
C11 C12 C13 120.2(4)
C14 C13 C12 120.2(4)
C13 C14 C15 120.0(4)
C16 C15 C14 119.9(4)
C15 C16 C11 121.0(4)
C26 C21 C22 118.4(4)
C26 C21 P1 119.8(3)
C22 C21 P1 121.1(3)
C23 C22 C21 120.2(4)
C22 C23 C24 120.6(5)
C25 C24 C23 119.6(4)
C24 C25 C26 119.8(5)
C21 C26 C25 121.4(4)
C36 C31 C32 117.9(4)
C36 C31 P2 122.0(4)
C32 C31 P2 119.8(3)
C33 C32 C31 121.0(5)
C34 C33 C32 120.5(6)
C33 C34 C35 119.2(5)
C34 C35 C36 120.7(5)
C35 C36 C31 120.7(5)
C42 C41 C46 117.6(4)
C42 C41 P2 117.0(4)
C46 C41 P2 125.4(4)
C43 C42 C41 121.5(5)
C44 C43 C42 120.4(6)
C43 C44 C45 119.3(5)
C46 C45 C44 120.4(5)
C45 C46 C41 120.7(5)
C51 C50 C54 107.4(5)
C51 C50 Th 77.1(3)
C54 C50 Th 75.5(3)
C50 C51 C52 108.5(5)
C50 C51 Th 74.2(3)
C52 C51 Th 76.6(3)
C51 C52 C53 107.5(5)
C51 C52 Th 75.0(3)
C53 C52 Th 74.8(3)
C54 C53 C52 108.0(5)
C54 C53 Th 74.5(3)
C52 C53 Th 76.5(3)
C53 C54 C50 108.5(5)
C53 C54 Th 77.1(3)
C50 C54 Th 75.5(3)
C59 C55 C56 107.5(5)
C59 C55 Th 76.3(3)
C56 C55 Th 76.1(3)
C57 C56 C55 108.3(5)
C57 C56 Th 76.3(3)
C55 C56 Th 75.0(3)
C56 C57 C58 108.0(5)
C56 C57 Th 75.1(3)
C58 C57 Th 75.7(3)
C59 C58 C57 107.5(5)
C59 C58 Th 75.1(3)
C57 C58 Th 75.6(3)
C55 C59 C58 108.8(5)
C55 C59 Th 75.1(3)
C58 C59 Th 76.2(3)

loop_
_geom_bond_atom_site_label_1
_geom_bond_atom_site_label_2
_geom_bond_distance
Th C1 2.437(4)
Th N2 2.501(3)
Th N1 2.508(3)
Th C55 2.800(5)
Th C54 2.813(5)
Th C50 2.813(5)
Th C56 2.814(5)
Th C59 2.816(5)
Th C57 2.828(5)
Th C58 2.830(5)
Th C53 2.846(5)
Th C51 2.849(5)
Th C52 2.868(5)
P1 N1 1.635(3)
P1 C1 1.654(4)
P1 C21 1.817(4)
P1 C11 1.820(4)
P2 N2 1.631(4)
P2 C1 1.664(4)
P2 C41 1.819(4)
P2 C31 1.820(4)
Si1 N1 1.731(3)
Si1 C4 1.859(5)
Si1 C2 1.865(5)
Si1 C3 1.879(5)
Si2 N2 1.731(4)
Si2 C5 1.871(5)
Si2 C7 1.873(5)
Si2 C6 1.878(5)
C11 C16 1.386(6)
C11 C12 1.391(6)
C12 C13 1.393(6)
C13 C14 1.375(7)
C14 C15 1.382(7)
C15 C16 1.382(6)
C21 C26 1.379(6)
C21 C22 1.408(6)
C22 C23 1.374(6)
C23 C24 1.392(7)
C24 C25 1.378(7)
C25 C26 1.386(6)
C31 C36 1.387(6)
C31 C32 1.388(7)
C32 C33 1.383(7)
C33 C34 1.372(8)
C34 C35 1.373(8)
C35 C36 1.385(7)
C41 C42 1.391(7)
C41 C46 1.402(6)
C42 C43 1.382(7)
C43 C44 1.375(8)
C44 C45 1.388(9)
C45 C46 1.385(7)
C50 C51 1.402(8)
C50 C54 1.412(7)
C51 C52 1.403(8)
C52 C53 1.414(8)
C53 C54 1.390(8)
C55 C59 1.388(8)
C55 C56 1.400(8)
C56 C57 1.392(8)
C57 C58 1.401(8)
C58 C59 1.395(8)

loop_
_geom_torsion_atom_site_label_1
_geom_torsion_atom_site_label_2
_geom_torsion_atom_site_label_3
_geom_torsion_atom_site_label_4
_geom_torsion
C1 P1 N1 Si1 151.3(3)
C21 P1 N1 Si1 -86.9(3)
C11 P1 N1 Si1 28.2(3)
C1 P1 N1 Th -12.29(19)
C21 P1 N1 Th 109.48(17)
C11 P1 N1 Th -135.46(16)
C4 Si1 N1 P1 177.1(3)
C2 Si1 N1 P1 58.4(3)
C3 Si1 N1 P1 -64.1(3)
C4 Si1 N1 Th -26.3(3)
C2 Si1 N1 Th -145.0(3)
C3 Si1 N1 Th 92.5(3)
C1 Th N1 P1 9.08(14)
N2 Th N1 P1 -4.4(2)
C55 Th N1 P1 95.06(17)
C54 Th N1 P1 -97.14(19)
C50 Th N1 P1 -94.40(18)
C56 Th N1 P1 120.32(18)
C59 Th N1 P1 98.9(2)
C57 Th N1 P1 143.02(16)
C58 Th N1 P1 134.88(19)
C53 Th N1 P1 -129.43(18)
C51 Th N1 P1 -120.54(19)
C52 Th N1 P1 -141.11(17)
C1 Th N1 Si1 -152.5(3)
N2 Th N1 Si1 -166.0(2)
C55 Th N1 Si1 -66.5(3)
C54 Th N1 Si1 101.3(3)
C50 Th N1 Si1 104.0(3)
C56 Th N1 Si1 -41.3(3)
C59 Th N1 Si1 -62.7(3)
C57 Th N1 Si1 -18.6(3)
C58 Th N1 Si1 -26.7(3)
C53 Th N1 Si1 69.0(3)
C51 Th N1 Si1 77.9(3)
C52 Th N1 Si1 57.3(3)
C1 P2 N2 Si2 -164.4(3)
C41 P2 N2 Si2 -45.0(3)
C31 P2 N2 Si2 72.7(3)
C1 P2 N2 Th 6.63(19)
C41 P2 N2 Th 126.10(18)
C31 P2 N2 Th -116.19(17)
C5 Si2 N2 P2 -59.9(3)
C7 Si2 N2 P2 -178.8(3)
C6 Si2 N2 P2 61.4(4)
C5 Si2 N2 Th 133.0(3)
C7 Si2 N2 Th 14.1(3)
C6 Si2 N2 Th -105.7(3)
C1 Th N2 P2 -4.90(14)
N1 Th N2 P2 8.5(2)
C55 Th N2 P2 -93.07(17)
C54 Th N2 P2 122.55(18)
C50 Th N2 P2 96.97(18)
C56 Th N2 P2 -97.27(19)
C59 Th N2 P2 -118.15(19)
C57 Th N2 P2 -131.48(18)
C58 Th N2 P2 -140.54(17)
C53 Th N2 P2 144.24(18)
C51 Th N2 P2 101.34(19)
C52 Th N2 P2 134.41(18)
C1 Th N2 Si2 164.9(3)
N1 Th N2 Si2 178.3(2)
C55 Th N2 Si2 76.7(3)
C54 Th N2 Si2 -67.7(3)
C50 Th N2 Si2 -93.2(3)
C56 Th N2 Si2 72.5(3)
C59 Th N2 Si2 51.7(3)
C57 Th N2 Si2 38.3(3)
C58 Th N2 Si2 29.3(3)
C53 Th N2 Si2 -46.0(3)
C51 Th N2 Si2 -88.9(3)
C52 Th N2 Si2 -55.8(3)
N1 P1 C1 P2 129.7(5)
C21 P1 C1 P2 7.8(6)
C11 P1 C1 P2 -108.3(5)
N1 P1 C1 Th 12.71(19)
C21 P1 C1 Th -109.24(18)
C11 P1 C1 Th 134.67(16)
N2 P2 C1 P1 -123.9(5)
C41 P2 C1 P1 116.3(5)
C31 P2 C1 P1 -2.4(6)
N2 P2 C1 Th -6.8(2)
C41 P2 C1 Th -126.60(19)
C31 P2 C1 Th 114.64(19)
N2 Th C1 P1 158.6(2)
N1 Th C1 P1 -9.02(14)
C55 Th C1 P1 -107.54(19)
C54 Th C1 P1 99.80(19)
C50 Th C1 P1 73.04(19)
C56 Th C1 P1 -82.97(19)
C59 Th C1 P1 -131.92(18)
C57 Th C1 P1 -87.6(2)
C58 Th C1 P1 -127.7(2)
C53 Th C1 P1 98.9(3)
C51 Th C1 P1 47.1(2)
C52 Th C1 P1 49.0(3)
N2 Th C1 P2 4.82(14)
N1 Th C1 P2 -162.8(2)
C55 Th C1 P2 98.64(19)
C54 Th C1 P2 -54.0(2)
C50 Th C1 P2 -80.79(19)
C56 Th C1 P2 123.20(18)
C59 Th C1 P2 74.26(19)
C57 Th C1 P2 118.5(2)
C58 Th C1 P2 78.4(3)
C53 Th C1 P2 -55.0(3)
C51 Th C1 P2 -106.75(19)
C52 Th C1 P2 -104.8(3)
N1 P1 C11 C16 -91.2(4)
C1 P1 C11 C16 151.8(3)
C21 P1 C11 C16 30.0(4)
N1 P1 C11 C12 85.7(4)
C1 P1 C11 C12 -31.3(4)
C21 P1 C11 C12 -153.1(3)
C16 C11 C12 C13 -0.1(7)
P1 C11 C12 C13 -177.1(4)
C11 C12 C13 C14 0.3(7)
C12 C13 C14 C15 -0.4(8)
C13 C14 C15 C16 0.4(7)
C14 C15 C16 C11 -0.3(7)
C12 C11 C16 C15 0.2(6)
P1 C11 C16 C15 177.0(3)
N1 P1 C21 C26 173.8(3)
C1 P1 C21 C26 -69.7(4)
C11 P1 C21 C26 53.1(4)
N1 P1 C21 C22 -16.0(4)
C1 P1 C21 C22 100.5(4)
C11 P1 C21 C22 -136.7(4)
C26 C21 C22 C23 0.5(7)
P1 C21 C22 C23 -169.9(4)
C21 C22 C23 C24 -0.6(7)
C22 C23 C24 C25 -0.4(8)
C23 C24 C25 C26 1.5(7)
C22 C21 C26 C25 0.6(7)
P1 C21 C26 C25 171.1(4)
C24 C25 C26 C21 -1.6(7)
N2 P2 C31 C36 -157.5(4)
C1 P2 C31 C36 85.3(4)
C41 P2 C31 C36 -36.4(4)
N2 P2 C31 C32 29.2(4)
C1 P2 C31 C32 -88.0(4)
C41 P2 C31 C32 150.3(4)
C36 C31 C32 C33 -0.2(7)
P2 C31 C32 C33 173.4(4)
C31 C32 C33 C34 0.8(9)
C32 C33 C34 C35 -1.0(9)
C33 C34 C35 C36 0.4(9)
C34 C35 C36 C31 0.2(8)
C32 C31 C36 C35 -0.3(7)
P2 C31 C36 C35 -173.8(4)
N2 P2 C41 C42 -86.8(4)
C1 P2 C41 C42 28.5(5)
C31 P2 C41 C42 151.9(4)
N2 P2 C41 C46 90.6(5)
C1 P2 C41 C46 -154.1(4)
C31 P2 C41 C46 -30.6(5)
C46 C41 C42 C43 -0.4(9)
P2 C41 C42 C43 177.3(5)
C41 C42 C43 C44 1.7(11)
C42 C43 C44 C45 -1.3(11)
C43 C44 C45 C46 -0.3(10)
C44 C45 C46 C41 1.6(9)
C42 C41 C46 C45 -1.2(8)
P2 C41 C46 C45 -178.7(4)
C1 Th C50 C51 -124.8(3)
N2 Th C50 C51 172.0(3)
N1 Th C50 C51 -62.9(3)
C55 Th C50 C51 58.2(9)
C54 Th C50 C51 112.1(5)
C56 Th C50 C51 13.0(5)
C59 Th C50 C51 98.8(4)
C57 Th C50 C51 38.8(4)
C58 Th C50 C51 72.8(4)
C53 Th C50 C51 75.6(4)
C52 Th C50 C51 36.3(3)
C1 Th C50 C54 123.1(3)
N2 Th C50 C54 60.0(3)
N1 Th C50 C54 -175.0(3)
C55 Th C50 C54 -53.9(9)
C56 Th C50 C54 -99.1(4)
C59 Th C50 C54 -13.3(5)
C57 Th C50 C54 -73.3(4)
C58 Th C50 C54 -39.3(4)
C53 Th C50 C54 -36.4(3)
C51 Th C50 C54 -112.1(5)
C52 Th C50 C54 -75.8(4)
C54 C50 C51 C52 0.5(5)
Th C50 C51 C52 -69.6(4)
C54 C50 C51 Th 70.0(3)
C1 Th C51 C50 63.6(4)
N2 Th C51 C50 -9.2(4)
N1 Th C51 C50 113.3(3)
C55 Th C51 C50 -163.9(3)
C54 Th C51 C50 -37.8(3)
C56 Th C51 C50 -171.6(3)
C59 Th C51 C50 -117.9(3)
C57 Th C51 C50 -147.6(3)
C58 Th C51 C50 -120.4(3)
C53 Th C51 C50 -77.0(4)
C52 Th C51 C50 -114.0(5)
C1 Th C51 C52 177.6(3)
N2 Th C51 C52 104.8(3)
N1 Th C51 C52 -132.7(4)
C55 Th C51 C52 -49.9(5)
C54 Th C51 C52 76.2(4)
C50 Th C51 C52 114.0(5)
C56 Th C51 C52 -57.6(4)
C59 Th C51 C52 -3.8(5)
C57 Th C51 C52 -33.6(4)
C58 Th C51 C52 -6.4(4)
C53 Th C51 C52 37.0(3)
C50 C51 C52 C53 -0.4(6)
Th C51 C52 C53 -68.4(4)
C50 C51 C52 Th 68.0(3)
C1 Th C52 C51 -3.7(5)
N2 Th C52 C51 -92.5(4)
N1 Th C52 C51 45.7(3)
C55 Th C52 C51 148.2(3)
C54 Th C52 C51 -76.7(4)
C50 Th C52 C51 -36.6(3)
C56 Th C52 C51 129.8(3)
C59 Th C52 C51 177.3(3)
C57 Th C52 C51 145.5(4)
C58 Th C52 C51 174.0(4)
C53 Th C52 C51 -113.3(5)
C1 Th C52 C53 109.6(4)
N2 Th C52 C53 20.8(4)
N1 Th C52 C53 159.0(3)
C55 Th C52 C53 -98.5(4)
C54 Th C52 C53 36.6(3)
C50 Th C52 C53 76.7(4)
C56 Th C52 C53 -116.9(4)
C59 Th C52 C53 -69.4(4)
C57 Th C52 C53 -101.2(4)
C58 Th C52 C53 -72.7(4)
C51 Th C52 C53 113.3(5)
C51 C52 C53 C54 0.1(6)
Th C52 C53 C54 -68.4(3)
C51 C52 C53 Th 68.5(4)
C1 Th C53 C54 1.8(5)
N2 Th C53 C54 -49.1(3)
N1 Th C53 C54 88.5(4)
C55 Th C53 C54 -146.6(3)
C50 Th C53 C54 37.3(3)
C56 Th C53 C54 -176.3(3)
C59 Th C53 C54 -129.1(3)
C57 Th C53 C54 -173.5(4)
C58 Th C53 C54 -145.2(4)
C51 Th C53 C54 76.7(4)
C52 Th C53 C54 113.4(5)
C1 Th C53 C52 -111.6(4)
N2 Th C53 C52 -162.5(3)
N1 Th C53 C52 -24.9(4)
C55 Th C53 C52 100.1(4)
C54 Th C53 C52 -113.4(5)
C50 Th C53 C52 -76.1(4)
C56 Th C53 C52 70.3(4)
C59 Th C53 C52 117.5(4)
C57 Th C53 C52 73.1(4)
C58 Th C53 C52 101.4(4)
C51 Th C53 C52 -36.7(3)
C52 C53 C54 C50 0.2(6)
Th C53 C54 C50 -69.6(3)
C52 C53 C54 Th 69.8(3)
C51 C50 C54 C53 -0.4(6)
Th C50 C54 C53 70.8(3)
C51 C50 C54 Th -71.2(3)
C1 Th C54 C53 -178.8(3)
N2 Th C54 C53 129.4(4)
N1 Th C54 C53 -107.7(3)
C55 Th C54 C53 51.7(5)
C50 Th C54 C53 -113.3(5)
C56 Th C54 C53 5.3(5)
C59 Th C54 C53 58.0(4)
C57 Th C54 C53 6.9(4)
C58 Th C54 C53 33.8(4)
C51 Th C54 C53 -76.1(4)
C52 Th C54 C53 -36.9(3)
C1 Th C54 C50 -65.5(4)
N2 Th C54 C50 -117.3(4)
N1 Th C54 C50 5.6(4)
C55 Th C54 C50 165.0(3)
C56 Th C54 C50 118.6(4)
C59 Th C54 C50 171.4(3)
C57 Th C54 C50 120.2(3)
C58 Th C54 C50 147.1(3)
C53 Th C54 C50 113.3(5)
C51 Th C54 C50 37.3(3)
C52 Th C54 C50 76.4(4)
C1 Th C55 C59 -123.8(3)
N2 Th C55 C59 -60.4(3)
N1 Th C55 C59 173.6(3)
C54 Th C55 C59 12.0(5)
C50 Th C55 C59 53.3(9)
C56 Th C55 C59 112.2(5)
C57 Th C55 C59 75.7(4)
C58 Th C55 C59 36.4(3)
C53 Th C55 C59 38.2(4)
C51 Th C55 C59 97.7(4)
C52 Th C55 C59 72.2(4)
C1 Th C55 C56 124.0(3)
N2 Th C55 C56 -172.6(3)
N1 Th C55 C56 61.3(3)
C54 Th C55 C56 -100.2(4)
C50 Th C55 C56 -59.0(9)
C59 Th C55 C56 -112.2(5)
C57 Th C55 C56 -36.5(3)
C58 Th C55 C56 -75.8(4)
C53 Th C55 C56 -74.1(4)
C51 Th C55 C56 -14.5(5)
C52 Th C55 C56 -40.0(4)
C59 C55 C56 C57 -0.9(6)
Th C55 C56 C57 69.7(3)
C59 C55 C56 Th -70.6(3)
C1 Th C56 C57 -172.9(3)
N2 Th C56 C57 -104.8(3)
N1 Th C56 C57 127.6(3)
C55 Th C56 C57 -113.6(5)
C54 Th C56 C57 3.2(4)
C50 Th C56 C57 50.2(4)
C59 Th C56 C57 -76.3(4)
C58 Th C56 C57 -36.9(3)
C53 Th C56 C57 5.9(4)
C51 Th C56 C57 57.1(4)
C52 Th C56 C57 33.1(4)
C1 Th C56 C55 -59.4(3)
N2 Th C56 C55 8.7(4)
N1 Th C56 C55 -118.9(3)
C54 Th C56 C55 116.8(3)
C50 Th C56 C55 163.8(3)
C59 Th C56 C55 37.3(3)
C57 Th C56 C55 113.6(5)
C58 Th C56 C55 76.7(3)
C53 Th C56 C55 119.5(3)
C51 Th C56 C55 170.7(3)
C52 Th C56 C55 146.7(3)
C55 C56 C57 C58 0.4(6)
Th C56 C57 C58 69.2(3)
C55 C56 C57 Th -68.8(3)
C1 Th C57 C56 9.5(4)
N2 Th C57 C56 94.3(3)
N1 Th C57 C56 -53.3(3)
C55 Th C57 C56 37.0(3)
C54 Th C57 C56 -177.7(3)
C50 Th C57 C56 -148.0(3)
C59 Th C57 C56 76.3(4)
C58 Th C57 C56 113.4(5)
C53 Th C57 C56 -174.4(4)
C51 Th C57 C56 -130.3(3)
C52 Th C57 C56 -146.1(4)
C1 Th C57 C58 -103.9(4)
N2 Th C57 C58 -19.0(4)
N1 Th C57 C58 -166.7(3)
C55 Th C57 C58 -76.4(4)
C54 Th C57 C58 68.9(4)
C50 Th C57 C58 98.7(3)
C56 Th C57 C58 -113.4(5)
C59 Th C57 C58 -37.1(3)
C53 Th C57 C58 72.2(4)
C51 Th C57 C58 116.4(3)
C52 Th C57 C58 100.6(4)
C56 C57 C58 C59 0.2(6)
Th C57 C58 C59 69.0(3)
C56 C57 C58 Th -68.9(3)
C1 Th C58 C59 -8.4(4)
N2 Th C58 C59 51.5(3)
N1 Th C58 C59 -96.0(3)
C55 Th C58 C59 -36.4(3)
C54 Th C58 C59 129.2(3)
C50 Th C58 C59 147.3(3)
C56 Th C58 C59 -76.1(3)
C57 Th C58 C59 -112.9(5)
C53 Th C58 C59 145.1(4)
C51 Th C58 C59 176.5(3)
C52 Th C58 C59 173.5(3)
C1 Th C58 C57 104.4(4)
N2 Th C58 C57 164.3(3)
N1 Th C58 C57 16.9(4)
C55 Th C58 C57 76.4(4)
C54 Th C58 C57 -117.9(3)
C50 Th C58 C57 -99.8(3)
C56 Th C58 C57 36.8(3)
C59 Th C58 C57 112.9(5)
C53 Th C58 C57 -102.0(4)
C51 Th C58 C57 -70.6(4)
C52 Th C58 C57 -73.7(3)
C56 C55 C59 C58 1.0(6)
Th C55 C59 C58 -69.4(4)
C56 C55 C59 Th 70.4(3)
C57 C58 C59 C55 -0.7(6)
Th C58 C59 C55 68.6(3)
C57 C58 C59 Th -69.3(3)
C1 Th C59 C55 59.5(3)
N2 Th C59 C55 118.0(3)
N1 Th C59 C55 -7.9(4)
C54 Th C59 C55 -172.1(3)
C50 Th C59 C55 -165.0(3)
C56 Th C59 C55 -37.6(3)
C57 Th C59 C55 -77.0(4)
C58 Th C59 C55 -114.2(5)
C53 Th C59 C55 -148.0(3)
C51 Th C59 C55 -119.1(4)
C52 Th C59 C55 -121.1(3)
C1 Th C59 C58 173.7(3)
N2 Th C59 C58 -127.8(3)
N1 Th C59 C58 106.3(3)
C55 Th C59 C58 114.2(5)
C54 Th C59 C58 -58.0(4)
C50 Th C59 C58 -50.9(4)
C56 Th C59 C58 76.5(4)
C57 Th C59 C58 37.1(3)
C53 Th C59 C58 -33.9(4)
C51 Th C59 C58 -4.9(4)
C52 Th C59 C58 -6.9(4)
